data_7106729
loop_
_publ_author_name
'Olivier Benaud'
'Jean-Claude Berthet'
'Pierre Thuery'
'Michel Ephritikhine'

_publ_section_title
;
 Towards high-valent uranium compounds from metallacyclic uranium(IV)
 precursors
;
_journal_name_full Chem.Commun.
_journal_page_first 9057
_journal_paper_doi 10.1039/c1cc13112e
_journal_volume 47
_journal_year 2011
_chemical_formula_sum 'C18 H40 I3 N2 O3 Si4 U'
_chemical_formula_weight 1063.61
_space_group_IT_number 61
_symmetry_cell_setting orthorhombic
_symmetry_space_group_name_Hall '-P 2ac 2ab'
_symmetry_space_group_name_H-M 'P b c a'
_atom_sites_solution_hydrogens geom
_atom_sites_solution_primary direct
_atom_sites_solution_secondary difmap
_audit_creation_method SHELXL-97
_cell_angle_alpha 90.00
_cell_angle_beta 90.00
_cell_angle_gamma 90.00
_cell_formula_units_Z 8
_cell_length_a 16.5673(4)
_cell_length_b 18.2209(5)
_cell_length_c 22.5867(7)
_cell_measurement_reflns_used 182324
_cell_measurement_temperature 150(2)
_cell_measurement_theta_max 28.70
_cell_measurement_theta_min 3.05
_cell_volume 6818.3(3)
_computing_cell_refinement 'HKL2000 (Otwinowski & Minor, 1997)'
_computing_data_collection 'COLLECT (Nonius, 1998)'
_computing_data_reduction 'HKL2000 (Otwinowski & Minor, 1997)'
_computing_molecular_graphics 'SHELXTL (Sheldrick, 2008)'
_computing_publication_material 'SHELXTL (Sheldrick, 2008); PLATON (Spek, 2003)'
_computing_structure_refinement 'SHELXL-97 (Sheldrick, 2008)'
_computing_structure_solution 'SHELXS-97 (Sheldrick, 2008)'
_diffrn_ambient_temperature 150(2)
_diffrn_measured_fraction_theta_full 0.998
_diffrn_measured_fraction_theta_max 0.998
_diffrn_measurement_device_type 'Nonius Kappa-CCD area-detector diffractometer'
_diffrn_measurement_method 'two \f and five \w scans with 1\% steps (1002 frames)'
_diffrn_radiation_monochromator graphite
_diffrn_radiation_source 'fine-focus sealed tube'
_diffrn_radiation_type MoK\a
_diffrn_radiation_wavelength 0.71073
_diffrn_reflns_av_R_equivalents 0.0282
_diffrn_reflns_av_sigmaI/netI 0.0373
_diffrn_reflns_limit_h_max 22
_diffrn_reflns_limit_h_min -22
_diffrn_reflns_limit_k_max 24
_diffrn_reflns_limit_k_min -24
_diffrn_reflns_limit_l_max 30
_diffrn_reflns_limit_l_min -30
_diffrn_reflns_number 182324
_diffrn_reflns_theta_full 28.70
_diffrn_reflns_theta_max 28.70
_diffrn_reflns_theta_min 3.05
_diffrn_standards_decay_% 0
_diffrn_standards_interval_time 0
_diffrn_standards_number 0
_exptl_absorpt_coefficient_mu 7.638
_exptl_absorpt_correction_T_max 0.466
_exptl_absorpt_correction_T_min 0.265
_exptl_absorpt_correction_type multi-scan
_exptl_absorpt_process_details 'SCALEPACK (Otwinowski & Minor, 1997)'
_exptl_crystal_colour 'translucent dark orange'
_exptl_crystal_density_diffrn 2.072
_exptl_crystal_density_method 'not measured'
_exptl_crystal_description platelet
_exptl_crystal_F_000 3944
_exptl_crystal_size_max 0.17
_exptl_crystal_size_mid 0.14
_exptl_crystal_size_min 0.10
_refine_diff_density_max 3.976
_refine_diff_density_min -2.054
_refine_diff_density_rms 0.164
_refine_ls_extinction_method none
_refine_ls_goodness_of_fit_ref 1.030
_refine_ls_hydrogen_treatment constr
_refine_ls_matrix_type full
_refine_ls_number_parameters 290
_refine_ls_number_reflns 8795
_refine_ls_number_restraints 24
_refine_ls_restrained_S_all 1.033
_refine_ls_R_factor_all 0.0809
_refine_ls_R_factor_gt 0.0507
_refine_ls_shift/su_max 0.001
_refine_ls_shift/su_mean 0.000
_refine_ls_structure_factor_coef Fsqd
_refine_ls_weighting_details 'calc w=1/[\s^2^(Fo^2^)+(0.0675P)^2^+26.7147P] where P=(Fo^2^+2Fc^2^)/3'
_refine_ls_weighting_scheme calc
_refine_ls_wR_factor_gt 0.1315
_refine_ls_wR_factor_ref 0.1425
_reflns_number_gt 5920
_reflns_number_total 8795
_reflns_threshold_expression >2sigma(I)
_cod_data_source_file c1cc13112e.txt
_cod_data_source_block 6
_cod_database_code 7106729

loop_
_symmetry_equiv_pos_as_xyz
'x, y, z'
'-x+1/2, -y, z+1/2'
'-x, y+1/2, -z+1/2'
'x+1/2, -y+1/2, -z'
'-x, -y, -z'
'x-1/2, y, -z-1/2'
'x, -y-1/2, z-1/2'
'-x-1/2, y-1/2, z'

loop_
_atom_site_label
_atom_site_type_symbol
_atom_site_fract_x
_atom_site_fract_y
_atom_site_fract_z
_atom_site_U_iso_or_equiv
_atom_site_adp_type
_atom_site_occupancy
_atom_site_symmetry_multiplicity
_atom_site_calc_flag
_atom_site_refinement_flags
_atom_site_disorder_assembly
_atom_site_disorder_group
U U 0.846093(17) 0.640215(15) 0.150745(13) 0.04353(10) Uani 1 1 d . . .
I1 I 0.94951(4) 0.50621(3) 0.16293(3) 0.06283(17) Uani 1 1 d . . .
I2 I 1.03751(5) 0.86352(4) 0.21651(4) 0.0857(2) Uani 1 1 d . . .
I3 I 0.57811(6) 0.50733(5) 0.07263(5) 0.1072(3) Uani 1 1 d . . .
Si1 Si 0.97584(17) 0.70497(14) 0.05004(12) 0.0645(7) Uani 1 1 d . . .
Si2 Si 0.8354(2) 0.61743(16) -0.00261(12) 0.0705(8) Uani 1 1 d . . .
Si3 Si 0.71663(16) 0.57767(15) 0.25318(13) 0.0662(7) Uani 1 1 d . . .
Si4 Si 0.84461(17) 0.67989(18) 0.30221(13) 0.0720(7) Uani 1 1 d . . .
O1 O 0.9374(3) 0.7169(3) 0.1689(2) 0.0531(13) Uani 1 1 d . . .
O2 O 0.7400(4) 0.5833(3) 0.1299(3) 0.0623(15) Uani 1 1 d . . .
O3 O 0.7635(3) 0.7477(3) 0.1391(3) 0.0573(14) Uani 1 1 d . . .
N1 N 0.8848(4) 0.6562(4) 0.0591(3) 0.0505(15) Uani 1 1 d . . .
N2 N 0.8026(4) 0.6315(4) 0.2410(3) 0.0522(16) Uani 1 1 d . . .
C1 C 0.9855(5) 0.7489(5) 0.1254(4) 0.062(2) Uani 1 1 d . . .
C2 C 1.0323(7) 0.8090(6) 0.1380(5) 0.081(3) Uani 1 1 d U . .
H2 H 1.0648 0.8266 0.1076 0.097 Uiso 1 1 calc R . .
C3 C 0.9757(8) 0.7805(7) -0.0052(5) 0.095(4) Uani 1 1 d . . .
H3A H 0.9731 0.7601 -0.0444 0.143 Uiso 1 1 calc R . .
H3B H 1.0242 0.8088 -0.0011 0.143 Uiso 1 1 calc R . .
H3C H 0.9297 0.8114 0.0013 0.143 Uiso 1 1 calc R . .
C4 C 1.0649(7) 0.6444(7) 0.0399(5) 0.089(4) Uani 1 1 d . . .
H4A H 1.0612 0.6035 0.0666 0.134 Uiso 1 1 calc R . .
H4B H 1.1133 0.6716 0.0481 0.134 Uiso 1 1 calc R . .
H4C H 1.0663 0.6268 -0.0001 0.134 Uiso 1 1 calc R . .
C5 C 0.7418(7) 0.6684(7) -0.0184(5) 0.093(4) Uani 1 1 d . . .
H5A H 0.7028 0.6585 0.0120 0.139 Uiso 1 1 calc R . .
H5B H 0.7206 0.6533 -0.0560 0.139 Uiso 1 1 calc R . .
H5C H 0.7532 0.7201 -0.0194 0.139 Uiso 1 1 calc R . .
C6 C 0.8999(9) 0.6227(8) -0.0701(5) 0.108(4) Uani 1 1 d . . .
H6A H 0.9177 0.6723 -0.0758 0.162 Uiso 1 1 calc R . .
H6B H 0.8693 0.6071 -0.1040 0.162 Uiso 1 1 calc R . .
H6C H 0.9460 0.5913 -0.0653 0.162 Uiso 1 1 calc R . .
C7 C 0.8161(9) 0.5186(5) 0.0103(5) 0.096(4) Uani 1 1 d . . .
H7A H 0.8666 0.4933 0.0146 0.145 Uiso 1 1 calc R . .
H7B H 0.7871 0.4986 -0.0228 0.145 Uiso 1 1 calc R . .
H7C H 0.7847 0.5127 0.0456 0.145 Uiso 1 1 calc R . .
C8 C 0.6846(6) 0.5578(5) 0.1726(5) 0.065(2) Uani 1 1 d . . .
C9 C 0.6163(7) 0.5253(6) 0.1572(6) 0.086(3) Uani 1 1 d . . .
H9 H 0.5828 0.5092 0.1876 0.104 Uiso 1 1 calc R . .
C10 C 0.6338(7) 0.6281(7) 0.2877(6) 0.098(4) Uani 1 1 d . . .
H10A H 0.6393 0.6260 0.3300 0.147 Uiso 1 1 calc R . .
H10B H 0.5833 0.6066 0.2763 0.147 Uiso 1 1 calc R . .
H10C H 0.6353 0.6784 0.2750 0.147 Uiso 1 1 calc R . .
C11 C 0.7356(9) 0.4898(6) 0.2904(6) 0.107(4) Uani 1 1 d . . .
H11A H 0.7739 0.4618 0.2679 0.161 Uiso 1 1 calc R . .
H11B H 0.6860 0.4629 0.2935 0.161 Uiso 1 1 calc R . .
H11C H 0.7568 0.4988 0.3293 0.161 Uiso 1 1 calc R . .
C12 C 0.8116(8) 0.7765(7) 0.2976(6) 0.109(4) Uani 1 1 d U . .
H12A H 0.8370 0.7996 0.2643 0.163 Uiso 1 1 calc R . .
H12B H 0.8267 0.8018 0.3332 0.163 Uiso 1 1 calc R . .
H12C H 0.7541 0.7783 0.2930 0.163 Uiso 1 1 calc R . .
C13 C 0.8076(10) 0.6403(9) 0.3763(7) 0.126(5) Uani 1 1 d U . .
H13A H 0.7520 0.6263 0.3727 0.189 Uiso 1 1 calc R . .
H13B H 0.8130 0.6768 0.4067 0.189 Uiso 1 1 calc R . .
H13C H 0.8394 0.5981 0.3864 0.189 Uiso 1 1 calc R . .
C14 C 0.9555(7) 0.6695(8) 0.3035(6) 0.099(4) Uani 1 1 d . . .
H14A H 0.9694 0.6197 0.2940 0.148 Uiso 1 1 calc R . .
H14B H 0.9754 0.6813 0.3423 0.148 Uiso 1 1 calc R . .
H14C H 0.9792 0.7020 0.2750 0.148 Uiso 1 1 calc R . .
C15 C 0.7916(6) 0.8195(5) 0.1197(6) 0.091(4) Uani 1 1 d . . .
H15A H 0.8101 0.8179 0.0790 0.109 Uiso 1 1 calc R . .
H15B H 0.8351 0.8371 0.1447 0.109 Uiso 1 1 calc R . .
C16 C 0.7192(10) 0.8664(8) 0.1256(8) 0.123(5) Uani 1 1 d U . .
H16A H 0.7183 0.8897 0.1642 0.148 Uiso 1 1 calc R . .
H16B H 0.7192 0.9043 0.0955 0.148 Uiso 1 1 calc R . .
C17 C 0.6500(7) 0.8194(7) 0.1187(7) 0.099(4) Uani 1 1 d . . .
H17A H 0.6374 0.8119 0.0772 0.119 Uiso 1 1 calc R . .
H17B H 0.6031 0.8398 0.1385 0.119 Uiso 1 1 calc R . .
C18 C 0.6763(6) 0.7502(6) 0.1471(5) 0.078(3) Uani 1 1 d . . .
H18A H 0.6625 0.7501 0.1889 0.093 Uiso 1 1 calc R . .
H18B H 0.6508 0.7083 0.1283 0.093 Uiso 1 1 calc R . .

loop_
_atom_site_aniso_label
_atom_site_aniso_U_11
_atom_site_aniso_U_22
_atom_site_aniso_U_33
_atom_site_aniso_U_23
_atom_site_aniso_U_13
_atom_site_aniso_U_12
U 0.04697(16) 0.04055(15) 0.04308(16) -0.00255(12) 0.00162(12) 0.00419(11)
I1 0.0614(3) 0.0430(3) 0.0841(4) 0.0062(3) 0.0027(3) 0.0087(2)
I2 0.0832(5) 0.0713(4) 0.1026(6) -0.0078(4) -0.0228(4) -0.0101(3)
I3 0.0938(6) 0.0871(5) 0.1406(8) -0.0108(5) -0.0505(6) -0.0150(4)
Si1 0.0728(16) 0.0566(14) 0.0642(16) 0.0069(12) 0.0177(13) 0.0070(12)
Si2 0.098(2) 0.0637(15) 0.0494(14) -0.0119(12) -0.0124(14) 0.0185(14)
Si3 0.0612(15) 0.0643(15) 0.0731(16) 0.0071(13) 0.0116(13) -0.0036(12)
Si4 0.0674(17) 0.092(2) 0.0571(15) -0.0154(14) -0.0081(13) 0.0029(14)
O1 0.055(3) 0.052(3) 0.052(3) -0.006(3) -0.002(3) -0.002(3)
O2 0.057(3) 0.051(3) 0.079(4) -0.008(3) -0.003(3) -0.004(3)
O3 0.054(3) 0.050(3) 0.068(4) -0.002(3) 0.000(3) 0.009(3)
N1 0.060(4) 0.051(4) 0.040(3) -0.003(3) 0.005(3) 0.012(3)
N2 0.060(4) 0.055(4) 0.042(4) -0.006(3) 0.007(3) 0.001(3)
C1 0.064(5) 0.051(5) 0.070(6) 0.001(4) 0.005(5) 0.002(4)
C2 0.084(6) 0.072(5) 0.087(6) 0.004(5) 0.012(5) -0.008(5)
C3 0.128(10) 0.089(8) 0.070(7) 0.016(6) -0.008(7) -0.013(7)
C4 0.069(6) 0.123(10) 0.076(7) 0.011(6) 0.016(6) 0.019(6)
C5 0.084(7) 0.096(8) 0.098(8) -0.024(7) -0.034(7) 0.015(6)
C6 0.116(10) 0.147(12) 0.062(7) -0.030(7) 0.004(7) 0.006(9)
C7 0.143(11) 0.060(6) 0.085(8) -0.036(6) -0.014(8) 0.002(7)
C8 0.058(5) 0.046(4) 0.090(7) 0.000(5) -0.001(5) -0.006(4)
C9 0.078(7) 0.074(7) 0.107(9) 0.008(6) 0.001(7) -0.010(6)
C10 0.062(6) 0.137(11) 0.094(9) -0.008(8) 0.015(6) 0.006(6)
C11 0.119(11) 0.085(8) 0.118(11) 0.040(7) -0.013(9) -0.014(7)
C12 0.107(7) 0.101(7) 0.118(8) -0.036(6) -0.025(6) 0.007(6)
C13 0.128(8) 0.152(9) 0.099(8) -0.002(7) 0.010(7) -0.017(7)
C14 0.072(7) 0.144(11) 0.081(8) 0.004(8) -0.027(6) 0.017(7)
C15 0.073(7) 0.045(5) 0.153(12) 0.014(6) 0.011(7) 0.013(5)
C16 0.111(8) 0.097(7) 0.163(9) 0.018(7) -0.003(7) 0.020(7)
C17 0.081(8) 0.078(8) 0.139(12) 0.007(8) -0.002(8) 0.026(6)
C18 0.052(5) 0.072(6) 0.109(9) 0.005(6) 0.001(5) 0.020(5)

loop_
_atom_type_symbol
_atom_type_description
_atom_type_scat_dispersion_real
_atom_type_scat_dispersion_imag
_atom_type_scat_source
C C 0.0033 0.0016 'International Tables Vol C Tables 4.2.6.8 and 6.1.1.4'
H H 0.0000 0.0000 'International Tables Vol C Tables 4.2.6.8 and 6.1.1.4'
N N 0.0061 0.0033 'International Tables Vol C Tables 4.2.6.8 and 6.1.1.4'
Si Si 0.0817 0.0704 'International Tables Vol C Tables 4.2.6.8 and 6.1.1.4'
I I -0.4742 1.8119 'International Tables Vol C Tables 4.2.6.8 and 6.1.1.4'
U U -9.6767 9.6646 'International Tables Vol C Tables 4.2.6.8 and 6.1.1.4'
O O 0.0106 0.0060 'International Tables Vol C Tables 4.2.6.8 and 6.1.1.4'

loop_
_geom_angle_atom_site_label_1
_geom_angle_atom_site_label_2
_geom_angle_atom_site_label_3
_geom_angle
_geom_angle_site_symmetry_1
_geom_angle_site_symmetry_3
_geom_angle_publ_flag
O2 U O1 168.0(2) . . ?
O2 U N2 84.1(3) . . ?
O1 U N2 96.0(2) . . ?
O2 U N1 95.7(3) . . ?
O1 U N1 83.4(2) . . ?
N2 U N1 175.9(2) . . ?
O2 U O3 84.3(2) . . ?
O1 U O3 83.7(2) . . ?
N2 U O3 88.5(2) . . ?
N1 U O3 87.4(2) . . ?
O2 U I1 95.57(16) . . ?
O1 U I1 96.45(15) . . ?
N2 U I1 92.50(18) . . ?
N1 U I1 91.61(16) . . ?
O3 U I1 178.98(14) . . ?
N1 Si1 C3 116.7(5) . . ?
N1 Si1 C4 113.3(5) . . ?
C3 Si1 C4 111.0(6) . . ?
N1 Si1 C1 100.5(4) . . ?
C3 Si1 C1 107.0(5) . . ?
C4 Si1 C1 107.2(5) . . ?
N1 Si2 C5 109.9(4) . . ?
N1 Si2 C7 110.2(4) . . ?
C5 Si2 C7 112.1(6) . . ?
N1 Si2 C6 111.1(5) . . ?
C5 Si2 C6 107.4(6) . . ?
C7 Si2 C6 106.1(6) . . ?
N2 Si3 C10 113.4(5) . . ?
N2 Si3 C11 114.9(5) . . ?
C10 Si3 C11 111.8(7) . . ?
N2 Si3 C8 100.4(4) . . ?
C10 Si3 C8 106.9(5) . . ?
C11 Si3 C8 108.4(5) . . ?
N2 Si4 C14 110.5(5) . . ?
N2 Si4 C12 108.3(5) . . ?
C14 Si4 C12 113.2(7) . . ?
N2 Si4 C13 111.4(6) . . ?
C14 Si4 C13 105.3(7) . . ?
C12 Si4 C13 108.2(7) . . ?
C1 O1 U 123.6(5) . . ?
C8 O2 U 123.7(6) . . ?
C18 O3 C15 109.1(7) . . ?
C18 O3 U 125.2(6) . . ?
C15 O3 U 125.6(5) . . ?
Si2 N1 Si1 120.5(4) . . ?
Si2 N1 U 124.0(4) . . ?
Si1 N1 U 115.3(3) . . ?
Si3 N2 Si4 118.2(4) . . ?
Si3 N2 U 117.3(3) . . ?
Si4 N2 U 124.3(4) . . ?
O1 C1 C2 120.8(9) . . ?
O1 C1 Si1 114.1(6) . . ?
C2 C1 Si1 125.0(8) . . ?
C1 C2 I2 126.5(8) . . ?
C1 C2 H2 116.8 . . ?
I2 C2 H2 116.8 . . ?
Si1 C3 H3A 109.5 . . ?
Si1 C3 H3B 109.5 . . ?
H3A C3 H3B 109.5 . . ?
Si1 C3 H3C 109.5 . . ?
H3A C3 H3C 109.5 . . ?
H3B C3 H3C 109.5 . . ?
Si1 C4 H4A 109.5 . . ?
Si1 C4 H4B 109.5 . . ?
H4A C4 H4B 109.5 . . ?
Si1 C4 H4C 109.5 . . ?
H4A C4 H4C 109.5 . . ?
H4B C4 H4C 109.5 . . ?
Si2 C5 H5A 109.5 . . ?
Si2 C5 H5B 109.5 . . ?
H5A C5 H5B 109.5 . . ?
Si2 C5 H5C 109.5 . . ?
H5A C5 H5C 109.5 . . ?
H5B C5 H5C 109.5 . . ?
Si2 C6 H6A 109.5 . . ?
Si2 C6 H6B 109.5 . . ?
H6A C6 H6B 109.5 . . ?
Si2 C6 H6C 109.5 . . ?
H6A C6 H6C 109.5 . . ?
H6B C6 H6C 109.5 . . ?
Si2 C7 H7A 109.5 . . ?
Si2 C7 H7B 109.5 . . ?
H7A C7 H7B 109.5 . . ?
Si2 C7 H7C 109.5 . . ?
H7A C7 H7C 109.5 . . ?
H7B C7 H7C 109.5 . . ?
C9 C8 O2 121.6(10) . . ?
C9 C8 Si3 124.6(9) . . ?
O2 C8 Si3 113.8(6) . . ?
C8 C9 I3 125.7(9) . . ?
C8 C9 H9 117.1 . . ?
I3 C9 H9 117.1 . . ?
Si3 C10 H10A 109.5 . . ?
Si3 C10 H10B 109.5 . . ?
H10A C10 H10B 109.5 . . ?
Si3 C10 H10C 109.5 . . ?
H10A C10 H10C 109.5 . . ?
H10B C10 H10C 109.5 . . ?
Si3 C11 H11A 109.5 . . ?
Si3 C11 H11B 109.5 . . ?
H11A C11 H11B 109.5 . . ?
Si3 C11 H11C 109.5 . . ?
H11A C11 H11C 109.5 . . ?
H11B C11 H11C 109.5 . . ?
Si4 C12 H12A 109.5 . . ?
Si4 C12 H12B 109.5 . . ?
H12A C12 H12B 109.5 . . ?
Si4 C12 H12C 109.5 . . ?
H12A C12 H12C 109.5 . . ?
H12B C12 H12C 109.5 . . ?
Si4 C13 H13A 109.5 . . ?
Si4 C13 H13B 109.5 . . ?
H13A C13 H13B 109.5 . . ?
Si4 C13 H13C 109.5 . . ?
H13A C13 H13C 109.5 . . ?
H13B C13 H13C 109.5 . . ?
Si4 C14 H14A 109.5 . . ?
Si4 C14 H14B 109.5 . . ?
H14A C14 H14B 109.5 . . ?
Si4 C14 H14C 109.5 . . ?
H14A C14 H14C 109.5 . . ?
H14B C14 H14C 109.5 . . ?
O3 C15 C16 103.4(9) . . ?
O3 C15 H15A 111.1 . . ?
C16 C15 H15A 111.1 . . ?
O3 C15 H15B 111.1 . . ?
C16 C15 H15B 111.1 . . ?
H15A C15 H15B 109.0 . . ?
C17 C16 C15 107.1(11) . . ?
C17 C16 H16A 110.3 . . ?
C15 C16 H16A 110.3 . . ?
C17 C16 H16B 110.3 . . ?
C15 C16 H16B 110.3 . . ?
H16A C16 H16B 108.6 . . ?
C16 C17 C18 103.0(10) . . ?
C16 C17 H17A 111.2 . . ?
C18 C17 H17A 111.2 . . ?
C16 C17 H17B 111.2 . . ?
C18 C17 H17B 111.2 . . ?
H17A C17 H17B 109.1 . . ?
O3 C18 C17 105.3(9) . . ?
O3 C18 H18A 110.7 . . ?
C17 C18 H18A 110.7 . . ?
O3 C18 H18B 110.7 . . ?
C17 C18 H18B 110.7 . . ?
H18A C18 H18B 108.8 . . ?

loop_
_geom_bond_atom_site_label_1
_geom_bond_atom_site_label_2
_geom_bond_distance
_geom_bond_site_symmetry_2
_geom_bond_publ_flag
U O2 2.094(6) . ?
U O1 2.099(5) . ?
U N2 2.168(6) . ?
U N1 2.187(6) . ?
U O3 2.405(5) . ?
U I1 2.9955(6) . ?
I2 C2 2.035(12) . ?
I3 C9 2.038(12) . ?
Si1 N1 1.763(8) . ?
Si1 C3 1.857(11) . ?
Si1 C4 1.857(11) . ?
Si1 C1 1.888(10) . ?
Si2 N1 1.764(7) . ?
Si2 C5 1.843(11) . ?
Si2 C7 1.851(11) . ?
Si2 C6 1.864(13) . ?
Si3 N2 1.751(7) . ?
Si3 C10 1.827(11) . ?
Si3 C11 1.835(11) . ?
Si3 C8 1.930(11) . ?
Si4 N2 1.781(7) . ?
Si4 C14 1.847(11) . ?
Si4 C12 1.846(13) . ?
Si4 C13 1.922(15) . ?
O1 C1 1.393(11) . ?
O2 C8 1.411(11) . ?
O3 C18 1.456(11) . ?
O3 C15 1.456(11) . ?
C1 C2 1.370(14) . ?
C2 H2 0.9300 . ?
C3 H3A 0.9600 . ?
C3 H3B 0.9600 . ?
C3 H3C 0.9600 . ?
C4 H4A 0.9600 . ?
C4 H4B 0.9600 . ?
C4 H4C 0.9600 . ?
C5 H5A 0.9600 . ?
C5 H5B 0.9600 . ?
C5 H5C 0.9600 . ?
C6 H6A 0.9600 . ?
C6 H6B 0.9600 . ?
C6 H6C 0.9600 . ?
C7 H7A 0.9600 . ?
C7 H7B 0.9600 . ?
C7 H7C 0.9600 . ?
C8 C9 1.324(15) . ?
C9 H9 0.9300 . ?
C10 H10A 0.9600 . ?
C10 H10B 0.9600 . ?
C10 H10C 0.9600 . ?
C11 H11A 0.9600 . ?
C11 H11B 0.9600 . ?
C11 H11C 0.9600 . ?
C12 H12A 0.9600 . ?
C12 H12B 0.9600 . ?
C12 H12C 0.9600 . ?
C13 H13A 0.9600 . ?
C13 H13B 0.9600 . ?
C13 H13C 0.9600 . ?
C14 H14A 0.9600 . ?
C14 H14B 0.9600 . ?
C14 H14C 0.9600 . ?
C15 C16 1.478(16) . ?
C15 H15A 0.9700 . ?
C15 H15B 0.9700 . ?
C16 C17 1.439(19) . ?
C16 H16A 0.9700 . ?
C16 H16B 0.9700 . ?
C17 C18 1.481(15) . ?
C17 H17A 0.9700 . ?
C17 H17B 0.9700 . ?
C18 H18A 0.9700 . ?
C18 H18B 0.9700 . ?
